data_1010251
loop_
_publ_author_name
'West, C D'

_publ_section_title
;
The Crystal Structures of Some Alkali Hydrosulfides and Monosulfides.
;
_journal_coden_ASTM ZEKGAX
_journal_name_full
;
Zeitschrift fuer Kristallographie, Kristallgeometrie, Kristallphysik,
Kristallchemie (-144,1977)
;
_journal_page_first 97
_journal_page_last 115
_journal_volume 88
_journal_year 1934
_chemical_formula_structural 'Na S H'
_chemical_formula_sum 'H Na S'
_chemical_name_systematic 'Sodium hydrogensulfide'
_space_group_IT_number 166
_symmetry_cell_setting trigonal
_symmetry_space_group_name_Hall '-P 3* 2'
_symmetry_space_group_name_H-M 'R -3 m :R'
_cell_angle_alpha 68.08
_cell_angle_beta 68.08
_cell_angle_gamma 68.08
_cell_formula_units_Z 1
_cell_length_a 3.99
_cell_length_b 3.99
_cell_length_c 3.99
_cell_volume 52.6
_exptl_crystal_density_meas 1.79
_cod_original_sg_symbol_H-M 'R -3 m R'
_cod_database_code 1010251
_cod_depositor_comments
;
 Removing dummy H atoms since the hydrogen atoms they represent are already
 marked using the _atom_site_attached_hydrogens data item.

 Antanas Vaitkus,
 2017-09-11
;

loop_
_symmetry_equiv_pos_as_xyz
x,y,z
y,x,z
y,z,x
x,z,y
z,x,y
z,y,x
-x,-y,-z
-y,-x,-z
-y,-z,-x
-x,-z,-y
-z,-x,-y
-z,-y,-x

loop_
_atom_site_label
_atom_site_type_symbol
_atom_site_symmetry_multiplicity
_atom_site_Wyckoff_symbol
_atom_site_fract_x
_atom_site_fract_y
_atom_site_fract_z
_atom_site_occupancy
_atom_site_attached_hydrogens
_atom_site_calc_flag
Na1 Na1+ 1 a 0. 0. 0. 1. 0 d
S1 S2- 1 b 0.5 0.5 0.5 1. 1 d

loop_
_atom_type_symbol
_atom_type_oxidation_number
Na1+ 1.000
S2- -2.000
